data_1559119
loop_
_publ_author_name
'Mertens, Randall T.'
'Parkin, Sean'
'Awuah, Samuel G.'

_publ_section_title
;
 Cancer cell-selective modulation of mitochondrial respiration and
 metabolism by potent organogold(iii) dithiocarbamates
;
_journal_name_full 'Chemical Science'
_journal_paper_doi 10.1039/D0SC03628E
_journal_year 2020
_chemical_absolute_configuration ad
_chemical_formula_moiety 'C15 H16 Au N2 S2, F6 P'
_chemical_formula_sum 'C15 H16 Au F6 N2 P S2'
_chemical_formula_weight 630.35
_space_group_crystal_system orthorhombic
_space_group_IT_number 19
_space_group_name_Hall 'P 2ac 2ab'
_space_group_name_H-M_alt 'P 21 21 21'
_atom_sites_solution_hydrogens difmap
_atom_sites_solution_primary direct
_atom_sites_solution_secondary difmap
_audit_creation_method SHELXL-2018/3
_audit_update_record
;
2020-02-27 deposited with the CCDC.	2020-09-07 downloaded from the CCDC.
;
_cell_angle_alpha 90
_cell_angle_beta 90
_cell_angle_gamma 90
_cell_formula_units_Z 4
_cell_length_a 7.7242(2)
_cell_length_b 11.1154(2)
_cell_length_c 21.8365(4)
_cell_measurement_reflns_used 9987
_cell_measurement_temperature 90.0(2)
_cell_measurement_theta_max 27.50
_cell_measurement_theta_min 2.61
_cell_volume 1874.83(7)
_computing_cell_refinement '<i>APEX3</i> (Bruker-AXS, 2016)'
_computing_data_collection '<i>APEX3</i> (Bruker-AXS, 2016)'
_computing_data_reduction '<i>APEX3</i> (Bruker-AXS, 2016)'
_computing_molecular_graphics '<i>XP in SHELXTL</i> (Sheldrick, 2008)'
_computing_publication_material '<i>SHELX</i> (Sheldrick, 2008) and <i>CIFFIX</i> (Parkin, 2013)'
_computing_structure_refinement '<i>SHELXL-2018/3</i> (Sheldrick, 2015b)'
_computing_structure_solution '<i>SHELXT</i> (Sheldrick, 2015a)'
_diffrn_ambient_temperature 90.0(2)
_diffrn_detector_area_resol_mean 5.6
_diffrn_measured_fraction_theta_full 0.999
_diffrn_measured_fraction_theta_max 0.999
_diffrn_measurement_device_type 'Bruker D8 Venture dual source'
_diffrn_measurement_method '\f and \w scans'
_diffrn_radiation_type MoK\a
_diffrn_radiation_wavelength 0.71073
_diffrn_reflns_av_R_equivalents 0.0253
_diffrn_reflns_av_unetI/netI 0.0276
_diffrn_reflns_Laue_measured_fraction_full 0.999
_diffrn_reflns_Laue_measured_fraction_max 0.999
_diffrn_reflns_limit_h_max 10
_diffrn_reflns_limit_h_min -10
_diffrn_reflns_limit_k_max 14
_diffrn_reflns_limit_k_min -14
_diffrn_reflns_limit_l_max 28
_diffrn_reflns_limit_l_min -28
_diffrn_reflns_number 25495
_diffrn_reflns_point_group_measured_fraction_full 0.986
_diffrn_reflns_point_group_measured_fraction_max 0.988
_diffrn_reflns_theta_full 25.242
_diffrn_reflns_theta_max 27.495
_diffrn_reflns_theta_min 2.615
_diffrn_source microsource
_exptl_absorpt_coefficient_mu 8.215
_exptl_absorpt_correction_T_max 0.746
_exptl_absorpt_correction_T_min 0.529
_exptl_absorpt_correction_type multi-scan
_exptl_absorpt_process_details '<i>SADABS</i> (Krause et al., 2015)'
_exptl_crystal_colour colourless
_exptl_crystal_density_diffrn 2.233
_exptl_crystal_description 'block cut from rod'
_exptl_crystal_F_000 1200
_exptl_crystal_size_max 0.100
_exptl_crystal_size_mid 0.080
_exptl_crystal_size_min 0.040
_refine_diff_density_max 0.931
_refine_diff_density_min -0.350
_refine_diff_density_rms 0.065
_refine_ls_abs_structure_details
; 
Flack 'x' determined using 1703 quotients [(I+)-(I-)]/[(I+)+(I-)] 
[Parsons, Flack and Wagner (2013)]. 
;
_refine_ls_abs_structure_Flack 0.005(3)
_refine_ls_extinction_coef 0.00073(8)
_refine_ls_extinction_expression Fc^*^=kFc[1+0.001xFc^2^\l^3^/sin(2\q)]^-1/4^
_refine_ls_extinction_method 'SHELXL-2018/3 (Sheldrick 2018)'
_refine_ls_goodness_of_fit_ref 0.890
_refine_ls_hydrogen_treatment constr
_refine_ls_matrix_type full
_refine_ls_number_parameters 247
_refine_ls_number_reflns 4263
_refine_ls_number_restraints 0
_refine_ls_restrained_S_all 0.890
_refine_ls_R_factor_all 0.0123
_refine_ls_R_factor_gt 0.0117
_refine_ls_shift/su_max 0.006
_refine_ls_shift/su_mean 0.000
_refine_ls_structure_factor_coef Fsqd
_refine_ls_weighting_details 'w=1/[\s^2^(Fo^2^)] where P=(Fo^2^+2Fc^2^)/3'
_refine_ls_weighting_scheme calc
_refine_ls_wR_factor_gt 0.0246
_refine_ls_wR_factor_ref 0.0248
_reflns_Friedel_coverage 0.724
_reflns_Friedel_fraction_full 0.969
_reflns_Friedel_fraction_max 0.972
_reflns_number_gt 4163
_reflns_number_total 4263
_reflns_threshold_expression 'I > 2\s(I)'
_cod_data_source_file d0sc03628e2.cif
_cod_data_source_block m18266
_cod_database_code 1559119
_shelx_shelxl_version_number 2018/3
_shelx_space_group_comment
; 
The symmetry employed for this shelxl refinement is uniquely defined 
by the following loop, which should always be used as a source of 
symmetry information in preference to the above space-group names. 
They are only intended as comments. 
;
_shelx_estimated_absorpt_t_min 0.494
_shelx_estimated_absorpt_t_max 0.735
_exptl_absorpt_special_details
; 
In addition to absorption, multi-scan techniques also correct other slowly 
varying changes in scale factor over reciprocal space, such as those caused 
by X-ray beam inhomogeneity, goniometer imperfection, crystal decomposition, 
crystal longer than the X-ray beam cross section, absorption by the crystal 
mount etc.  These account, by and large, for much of the difference between 
estimated values of Tmin and Tmax and the _exptl_absorpt_correction_ values. 
;

loop_
_space_group_symop_operation_xyz
'x, y, z'
'-x+1/2, -y, z+1/2'
'-x, y+1/2, -z+1/2'
'x+1/2, -y+1/2, -z'

loop_
_atom_site_label
_atom_site_type_symbol
_atom_site_fract_x
_atom_site_fract_y
_atom_site_fract_z
_atom_site_U_iso_or_equiv
_atom_site_adp_type
_atom_site_occupancy
_atom_site_site_symmetry_order
_atom_site_calc_flag
_atom_site_refinement_flags_posn
_atom_site_refinement_flags_adp
_atom_site_refinement_flags_occupancy
_atom_site_disorder_assembly
_atom_site_disorder_group
Au1 Au 0.87176(2) 0.70555(2) 0.54945(2) 0.00939(4) Uani 1 1 d . . . . .
S1 S 0.81011(10) 0.70249(8) 0.44733(3) 0.01195(14) Uani 1 1 d . . . . .
S2 S 0.89512(13) 0.49719(7) 0.52110(3) 0.01420(18) Uani 1 1 d . . . . .
N1 N 0.9295(3) 0.7020(3) 0.64202(10) 0.0114(5) Uani 1 1 d . . . . .
N2 N 0.7914(4) 0.4774(3) 0.40367(12) 0.0146(6) Uani 1 1 d . . . . .
C1 C 0.8378(4) 0.8872(3) 0.55678(14) 0.0121(7) Uani 1 1 d . . . . .
C2 C 0.9008(4) 0.9647(3) 0.51257(14) 0.0138(7) Uani 1 1 d . . . . .
H2 H 0.957217 0.933722 0.477263 0.017 Uiso 1 1 calc R U . . .
C3 C 0.8811(6) 1.0886(3) 0.52006(15) 0.0206(7) Uani 1 1 d . . . . .
H3 H 0.925368 1.142436 0.490136 0.025 Uiso 1 1 calc R U . . .
C4 C 0.7970(5) 1.1325(3) 0.57105(15) 0.0194(8) Uani 1 1 d . . . . .
H4 H 0.783708 1.216881 0.576241 0.023 Uiso 1 1 calc R U . . .
C5 C 0.7320(4) 1.0545(3) 0.61469(15) 0.0158(7) Uani 1 1 d . . . . .
H5 H 0.672863 1.085792 0.649359 0.019 Uiso 1 1 calc R U . . .
C6 C 0.7524(4) 0.9304(3) 0.60836(14) 0.0120(7) Uani 1 1 d . . . . .
C7 C 0.6902(4) 0.8434(3) 0.65708(14) 0.0139(7) Uani 1 1 d . . . . .
H7A H 0.634950 0.888594 0.690891 0.017 Uiso 1 1 calc R U . . .
H7B H 0.602819 0.788329 0.639344 0.017 Uiso 1 1 calc R U . . .
C8 C 0.8400(4) 0.7716(3) 0.68158(13) 0.0122(7) Uani 1 1 d . . . . .
C9 C 0.8909(4) 0.7781(3) 0.74232(12) 0.0147(7) Uani 1 1 d . . . . .
H9 H 0.826147 0.824928 0.770597 0.018 Uiso 1 1 calc R U . . .
C10 C 1.0357(4) 0.7165(3) 0.76161(13) 0.0175(7) Uani 1 1 d . . . . .
H10 H 1.074360 0.723920 0.802737 0.021 Uiso 1 1 calc R U . . .
C11 C 1.1244(5) 0.6440(3) 0.72100(13) 0.0168(7) Uani 1 1 d . . . . .
H11 H 1.222700 0.599419 0.734005 0.020 Uiso 1 1 calc R U . . .
C12 C 1.0677(4) 0.6374(3) 0.66115(13) 0.0132(7) Uani 1 1 d . . . . .
H12 H 1.126577 0.586758 0.632971 0.016 Uiso 1 1 calc R U . . .
C13 C 0.8288(4) 0.5470(3) 0.45042(15) 0.0117(6) Uani 1 1 d . . . . .
C14 C 0.7229(5) 0.5262(3) 0.34605(14) 0.0189(8) Uani 1 1 d . . . . .
H14A H 0.749838 0.612175 0.343452 0.028 Uiso 1 1 calc R U . . .
H14B H 0.597057 0.514967 0.344838 0.028 Uiso 1 1 calc R U . . .
H14C H 0.775965 0.483963 0.311417 0.028 Uiso 1 1 calc R U . . .
C15 C 0.8037(5) 0.3464(3) 0.40808(16) 0.0222(8) Uani 1 1 d . . . . .
H15A H 0.694353 0.313918 0.423698 0.033 Uiso 1 1 calc R U . . .
H15B H 0.897973 0.324812 0.436046 0.033 Uiso 1 1 calc R U . . .
H15C H 0.827159 0.312666 0.367451 0.033 Uiso 1 1 calc R U . . .
P1 P 0.55548(12) 0.44468(8) 0.67175(4) 0.01442(18) Uani 1 1 d . . . . .
F1 F 0.5582(3) 0.56701(17) 0.63317(8) 0.0226(5) Uani 1 1 d . . . . .
F2 F 0.5498(3) 0.32242(18) 0.71053(9) 0.0293(5) Uani 1 1 d . . . . .
F3 F 0.7576(3) 0.4575(2) 0.68538(10) 0.0291(5) Uani 1 1 d . . . . .
F4 F 0.3513(3) 0.43172(17) 0.65841(8) 0.0208(4) Uani 1 1 d . . . . .
F5 F 0.5953(3) 0.37001(18) 0.61101(9) 0.0290(5) Uani 1 1 d . . . . .
F6 F 0.5119(3) 0.5194(2) 0.73274(8) 0.0249(5) Uani 1 1 d . . . . .

loop_
_atom_site_aniso_label
_atom_site_aniso_U_11
_atom_site_aniso_U_22
_atom_site_aniso_U_33
_atom_site_aniso_U_23
_atom_site_aniso_U_13
_atom_site_aniso_U_12
Au1 0.00995(6) 0.00909(5) 0.00911(5) 0.00004(5) 0.00050(5) 0.00110(6)
S1 0.0144(4) 0.0111(3) 0.0104(3) 0.0000(4) -0.0001(3) 0.0011(3)
S2 0.0184(5) 0.0108(4) 0.0134(4) 0.0013(3) 0.0000(4) 0.0020(4)
N1 0.0117(13) 0.0109(12) 0.0115(11) 0.0010(11) 0.0001(10) 0.0003(12)
N2 0.0140(15) 0.0150(15) 0.0147(13) -0.0036(11) -0.0012(12) 0.0018(12)
C1 0.0098(16) 0.0114(15) 0.0151(15) -0.0009(13) -0.0057(13) 0.0004(13)
C2 0.0137(19) 0.0136(16) 0.0140(15) -0.0002(12) -0.0019(13) 0.0015(14)
C3 0.0201(19) 0.0157(17) 0.0260(17) 0.0068(13) -0.0048(19) -0.0016(18)
C4 0.0192(18) 0.0117(17) 0.0272(17) -0.0012(14) -0.0071(15) 0.0038(15)
C5 0.0145(18) 0.0164(18) 0.0165(16) -0.0042(14) -0.0067(14) 0.0050(14)
C6 0.0091(16) 0.0126(16) 0.0143(15) -0.0015(13) -0.0042(13) 0.0018(13)
C7 0.0122(16) 0.0144(16) 0.0151(15) -0.0015(13) 0.0009(13) 0.0026(13)
C8 0.0119(17) 0.0112(17) 0.0134(14) 0.0018(12) 0.0026(12) -0.0018(13)
C9 0.0160(16) 0.0164(16) 0.0117(13) -0.0012(12) 0.0022(13) 0.0005(16)
C10 0.0212(18) 0.0188(18) 0.0124(14) 0.0015(14) -0.0032(13) -0.0003(16)
C11 0.0167(16) 0.0165(16) 0.0172(14) 0.0045(12) -0.0023(16) 0.0026(17)
C12 0.0119(16) 0.0107(16) 0.0169(15) 0.0019(12) 0.0002(12) 0.0014(13)
C13 0.0090(15) 0.0125(15) 0.0135(14) -0.0009(14) 0.0053(13) 0.0009(12)
C14 0.0177(19) 0.024(2) 0.0151(16) -0.0042(14) -0.0023(14) 0.0014(16)
C15 0.027(2) 0.0114(16) 0.0281(19) -0.0048(15) 0.0012(16) 0.0017(15)
P1 0.0144(4) 0.0116(4) 0.0172(4) 0.0021(3) 0.0038(3) 0.0007(4)
F1 0.0316(12) 0.0152(10) 0.021(1) 0.0060(8) -0.0015(9) -0.0042(9)
F2 0.0284(12) 0.0207(12) 0.0388(12) 0.0167(9) 0.0029(10) 0.0021(10)
F3 0.0143(11) 0.0265(13) 0.0463(14) 0.0053(11) -0.0013(10) 0.000(1)
F4 0.0167(11) 0.0206(10) 0.0251(10) 0.0003(8) 0.0005(9) -0.0008(9)
F5 0.0330(14) 0.0234(11) 0.0306(10) -0.0109(9) 0.0144(10) -0.0019(11)
F6 0.0279(12) 0.0311(13) 0.0156(10) -0.0048(9) -0.0023(9) 0.0061(10)

loop_
_atom_type_symbol
_atom_type_description
_atom_type_scat_dispersion_real
_atom_type_scat_dispersion_imag
_atom_type_scat_source
C C 0.0033 0.0016 'International Tables Vol C Tables 4.2.6.8 and 6.1.1.4'
H H 0.0000 0.0000 'International Tables Vol C Tables 4.2.6.8 and 6.1.1.4'
Au Au -2.0133 8.8022 'International Tables Vol C Tables 4.2.6.8 and 6.1.1.4'
F F 0.0171 0.0103 'International Tables Vol C Tables 4.2.6.8 and 6.1.1.4'
N N 0.0061 0.0033 'International Tables Vol C Tables 4.2.6.8 and 6.1.1.4'
P P 0.1023 0.0942 'International Tables Vol C Tables 4.2.6.8 and 6.1.1.4'
S S 0.1246 0.1234 'International Tables Vol C Tables 4.2.6.8 and 6.1.1.4'

loop_
_geom_angle_atom_site_label_1
_geom_angle_atom_site_label_2
_geom_angle_atom_site_label_3
_geom_angle
_geom_angle_site_symmetry_1
_geom_angle_site_symmetry_3
_geom_angle_publ_flag
C1 Au1 N1 88.27(12) . . ?
C1 Au1 S1 93.70(9) . . ?
N1 Au1 S1 178.02(9) . . ?
C1 Au1 S2 169.18(9) . . ?
N1 Au1 S2 102.53(8) . . ?
S1 Au1 S2 75.49(3) . . ?
C13 S1 Au1 87.68(11) . . ?
C13 S2 Au1 84.16(11) . . ?
C8 N1 C12 120.7(2) . . ?
C8 N1 Au1 120.2(2) . . ?
C12 N1 Au1 118.8(2) . . ?
C13 N2 C15 121.4(3) . . ?
C13 N2 C14 121.8(3) . . ?
C15 N2 C14 116.6(3) . . ?
C2 C1 C6 121.2(3) . . ?
C2 C1 Au1 121.1(2) . . ?
C6 C1 Au1 117.7(2) . . ?
C1 C2 C3 119.6(3) . . ?
C1 C2 H2 120.2 . . ?
C3 C2 H2 120.2 . . ?
C4 C3 C2 119.7(3) . . ?
C4 C3 H3 120.1 . . ?
C2 C3 H3 120.1 . . ?
C3 C4 C5 120.4(3) . . ?
C3 C4 H4 119.8 . . ?
C5 C4 H4 119.8 . . ?
C4 C5 C6 120.7(3) . . ?
C4 C5 H5 119.6 . . ?
C6 C5 H5 119.6 . . ?
C1 C6 C5 118.4(3) . . ?
C1 C6 C7 119.9(3) . . ?
C5 C6 C7 121.7(3) . . ?
C8 C7 C6 110.2(3) . . ?
C8 C7 H7A 109.6 . . ?
C6 C7 H7A 109.6 . . ?
C8 C7 H7B 109.6 . . ?
C6 C7 H7B 109.6 . . ?
H7A C7 H7B 108.1 . . ?
N1 C8 C9 119.8(3) . . ?
N1 C8 C7 118.1(3) . . ?
C9 C8 C7 122.1(3) . . ?
C10 C9 C8 119.8(3) . . ?
C10 C9 H9 120.1 . . ?
C8 C9 H9 120.1 . . ?
C9 C10 C11 119.8(3) . . ?
C9 C10 H10 120.1 . . ?
C11 C10 H10 120.1 . . ?
C12 C11 C10 118.8(3) . . ?
C12 C11 H11 120.6 . . ?
C10 C11 H11 120.6 . . ?
N1 C12 C11 121.0(3) . . ?
N1 C12 H12 119.5 . . ?
C11 C12 H12 119.5 . . ?
N2 C13 S2 125.0(2) . . ?
N2 C13 S1 122.6(3) . . ?
S2 C13 S1 112.38(18) . . ?
N2 C14 H14A 109.5 . . ?
N2 C14 H14B 109.5 . . ?
H14A C14 H14B 109.5 . . ?
N2 C14 H14C 109.5 . . ?
H14A C14 H14C 109.5 . . ?
H14B C14 H14C 109.5 . . ?
N2 C15 H15A 109.5 . . ?
N2 C15 H15B 109.5 . . ?
H15A C15 H15B 109.5 . . ?
N2 C15 H15C 109.5 . . ?
H15A C15 H15C 109.5 . . ?
H15B C15 H15C 109.5 . . ?
F5 P1 F3 90.74(12) . . ?
F5 P1 F1 90.10(11) . . ?
F3 P1 F1 90.54(12) . . ?
F5 P1 F2 90.20(12) . . ?
F3 P1 F2 90.23(12) . . ?
F1 P1 F2 179.17(13) . . ?
F5 P1 F6 179.01(13) . . ?
F3 P1 F6 90.25(12) . . ?
F1 P1 F6 89.99(11) . . ?
F2 P1 F6 89.70(12) . . ?
F5 P1 F4 89.53(11) . . ?
F3 P1 F4 179.67(13) . . ?
F1 P1 F4 89.65(11) . . ?
F2 P1 F4 89.58(11) . . ?
F6 P1 F4 89.49(11) . . ?

loop_
_geom_bond_atom_site_label_1
_geom_bond_atom_site_label_2
_geom_bond_distance
_geom_bond_site_symmetry_2
_geom_bond_publ_flag
Au1 C1 2.043(3) . ?
Au1 N1 2.071(2) . ?
Au1 S1 2.2803(7) . ?
Au1 S2 2.4040(8) . ?
S1 C13 1.735(3) . ?
S2 C13 1.718(3) . ?
N1 C8 1.350(4) . ?
N1 C12 1.353(4) . ?
N2 C13 1.314(4) . ?
N2 C15 1.462(4) . ?
N2 C14 1.469(4) . ?
C1 C2 1.382(4) . ?
C1 C6 1.391(4) . ?
C2 C3 1.395(4) . ?
C2 H2 0.9500 . ?
C3 C4 1.378(5) . ?
C3 H3 0.9500 . ?
C4 C5 1.383(5) . ?
C4 H4 0.9500 . ?
C5 C6 1.395(4) . ?
C5 H5 0.9500 . ?
C6 C7 1.516(4) . ?
C7 C8 1.504(4) . ?
C7 H7A 0.9900 . ?
C7 H7B 0.9900 . ?
C8 C9 1.386(4) . ?
C9 C10 1.377(5) . ?
C9 H9 0.9500 . ?
C10 C11 1.381(5) . ?
C10 H10 0.9500 . ?
C11 C12 1.380(4) . ?
C11 H11 0.9500 . ?
C12 H12 0.9500 . ?
C14 H14A 0.9800 . ?
C14 H14B 0.9800 . ?
C14 H14C 0.9800 . ?
C15 H15A 0.9800 . ?
C15 H15B 0.9800 . ?
C15 H15C 0.9800 . ?
P1 F5 1.595(2) . ?
P1 F3 1.596(2) . ?
P1 F1 1.600(2) . ?
P1 F2 1.602(2) . ?
P1 F6 1.605(2) . ?
P1 F4 1.610(2) . ?

loop_
_geom_torsion_atom_site_label_1
_geom_torsion_atom_site_label_2
_geom_torsion_atom_site_label_3
_geom_torsion_atom_site_label_4
_geom_torsion
_geom_torsion_site_symmetry_1
_geom_torsion_site_symmetry_2
_geom_torsion_site_symmetry_3
_geom_torsion_site_symmetry_4
_geom_torsion_publ_flag
C6 C1 C2 C3 1.0(5) . . . . ?
Au1 C1 C2 C3 -177.6(3) . . . . ?
C1 C2 C3 C4 -0.8(6) . . . . ?
C2 C3 C4 C5 -0.1(6) . . . . ?
C3 C4 C5 C6 0.9(5) . . . . ?
C2 C1 C6 C5 -0.3(5) . . . . ?
Au1 C1 C6 C5 178.5(2) . . . . ?
C2 C1 C6 C7 -177.9(3) . . . . ?
Au1 C1 C6 C7 0.8(4) . . . . ?
C4 C5 C6 C1 -0.7(5) . . . . ?
C4 C5 C6 C7 176.9(3) . . . . ?
C1 C6 C7 C8 58.0(4) . . . . ?
C5 C6 C7 C8 -119.6(3) . . . . ?
C12 N1 C8 C9 0.7(5) . . . . ?
Au1 N1 C8 C9 -173.4(2) . . . . ?
C12 N1 C8 C7 178.6(3) . . . . ?
Au1 N1 C8 C7 4.6(4) . . . . ?
C6 C7 C8 N1 -60.5(4) . . . . ?
C6 C7 C8 C9 117.4(3) . . . . ?
N1 C8 C9 C10 2.0(5) . . . . ?
C7 C8 C9 C10 -175.8(3) . . . . ?
C8 C9 C10 C11 -3.1(5) . . . . ?
C9 C10 C11 C12 1.6(5) . . . . ?
C8 N1 C12 C11 -2.2(5) . . . . ?
Au1 N1 C12 C11 171.9(2) . . . . ?
C10 C11 C12 N1 1.0(5) . . . . ?
C15 N2 C13 S2 -0.1(5) . . . . ?
C14 N2 C13 S2 175.3(2) . . . . ?
C15 N2 C13 S1 -178.3(3) . . . . ?
C14 N2 C13 S1 -2.9(4) . . . . ?
Au1 S2 C13 N2 -173.7(3) . . . . ?
Au1 S2 C13 S1 4.67(14) . . . . ?
Au1 S1 C13 N2 173.5(3) . . . . ?
Au1 S1 C13 S2 -4.91(15) . . . . ?
